data_1569542
loop_
_publ_author_name
'Lu, Licheng'
'Lu, Ping'

_publ_section_title
;
 Enantioselective [3+2]-cycloaddition of 2,3-disubstituted cyclobutenones:
 vicinal quaternary stereocenters construction and skeletal
 functionalization.
;
_journal_issue 31
_journal_name_full 'Chemical science'
_journal_page_first 8355
_journal_page_last 8359
_journal_paper_doi 10.1039/d3sc02485g
_journal_volume 14
_journal_year 2023
_chemical_formula_moiety 'C17 H17 N O5'
_chemical_formula_sum 'C17 H17 N O5'
_chemical_formula_weight 315.31
_space_group_crystal_system monoclinic
_space_group_IT_number 14
_space_group_name_Hall '-P 2yn'
_space_group_name_H-M_alt 'P 1 21/n 1'
_atom_sites_solution_hydrogens geom
_atom_sites_solution_primary dual
_audit_block_doi 10.5517/ccdc.csd.cc2fz2gz
_audit_creation_date 2023-03-24
_audit_creation_method
;
Olex2 1.2
(compiled 2018.05.29 svn.r3508 for OlexSys, GUI svn.r5506)
;
_audit_update_record
;
2023-05-16 deposited with the CCDC.	2023-07-14 downloaded from the CCDC.
;
_cell_angle_alpha 90
_cell_angle_beta 103.3610(10)
_cell_angle_gamma 90
_cell_formula_units_Z 4
_cell_length_a 7.03880(10)
_cell_length_b 31.5073(3)
_cell_length_c 7.15720(10)
_cell_measurement_reflns_used 16802
_cell_measurement_temperature 173.00(10)
_cell_measurement_theta_max 74.3950
_cell_measurement_theta_min 2.8130
_cell_volume 1544.32(3)
_computing_cell_refinement 'CrysAlisPro 1.171.39.32a (Rigaku OD, 2017)'
_computing_data_collection 'CrysAlisPro 1.171.39.32a (Rigaku OD, 2017)'
_computing_data_reduction 'CrysAlisPro 1.171.39.32a (Rigaku OD, 2017)'
_computing_molecular_graphics 'Olex2 (Dolomanov et al., 2009)'
_computing_publication_material 'Olex2 (Dolomanov et al., 2009)'
_computing_structure_refinement 'ShelXL (Sheldrick, 2015)'
_computing_structure_solution 'ShelXT (Sheldrick, 2015)'
_diffrn_ambient_environment N~2~
_diffrn_ambient_temperature 173.00(10)
_diffrn_detector 'CCD plate'
_diffrn_measured_fraction_theta_full 0.998
_diffrn_measured_fraction_theta_max 0.998
_diffrn_measurement_details
;
List of Runs (angles in degrees, time in seconds):

  # Type    Start    End  Width  t~exp~   \w     \q     \k     \f   Frames
#--------------------------------------------------------------------------
  1  \w    -29.00  19.00   1.00    1.00    --    0.00 -57.00-180.00   48
  2  \w    -23.00  80.00   1.00    1.00    --    0.00  57.00  30.00  103
  3  \w     52.00  88.00   1.00    1.00    --    0.00  37.00-150.00   36
  4  \w    -30.00  49.00   1.00    1.00    --    0.00  77.00 150.00   79
  5  \w     55.00  80.00   1.00    1.00    --    0.00  77.00 150.00   25
  6  \w     22.00  62.00   1.00    1.00    --    0.00  37.00 120.00   40
  7  \w    -15.00  10.00   1.00    1.00    --    0.00  37.00 120.00   25
  8  \w    -18.00  44.00   1.00    1.00    --    0.00  37.00-150.00   62
  9  \w    -24.00  86.00   1.00    1.00    --    0.00  19.00   0.00  110
 10  \w     65.00  91.00   1.00    1.00    --   95.80  78.00 -45.27   26
 11  \w    114.00 172.00   1.00    1.00    --   95.80  77.00 -90.00   58
 12  \w     65.00 105.00   1.00    1.00    --   95.80  77.00 -90.00   40
 13  \w      7.00 128.00   1.00    1.00    --   95.80 -82.00-120.00  121
 14  \w     65.00  91.00   1.00    1.00    --   95.80  77.00  60.00   26
 15  \w     64.00  89.00   1.00    1.00    --   95.80  80.00-172.88   25
 16  \w     96.00 185.00   1.00    1.00    --   95.80  75.00  79.80   89
 17  \w    127.00 153.00   1.00    1.00    --   95.80  82.00-120.00   26
 18  \w      8.00 126.00   1.00    1.00    --   95.80 -77.00 120.00  118
 19  \w     63.00 103.00   1.00    1.00    --   95.80  82.00-120.00   40
 20  \w    135.00 183.00   1.00    1.00    --   95.80  66.00 123.66   48
 21  \w     63.00  98.00   1.00    1.00    --   95.80  82.00 150.00   35
 22  \w     63.00  98.00   1.00    1.00    --   95.80  82.00  30.00   35
 23  \w      7.00 116.00   1.00    1.00    --   95.80 -82.00 -30.00  109
 24  \w     71.00 185.00   1.00    1.00    --   95.80  61.00  30.00  114
 25  \w    114.00 185.00   1.00    1.00    --   95.80  82.00-150.00   71
 26  \w     65.00  91.00   1.00    1.00    --   95.80  77.00-180.00   26
 27  \w     72.00 106.00   1.00    1.00    --   95.80  61.00 150.00   34
 28  \w     41.00 126.00   1.00    1.00    --   95.80 -82.00  60.00   85
 29  \w     75.00 162.00   1.00    1.00    --   95.80  45.00-120.00   87
 30  \w      6.00  74.00   1.00    1.00    --   95.80 -77.00-180.00   68
 31  \w     63.00  88.00   1.00    1.00    --   95.80  82.00-150.00   25
 32  \w     63.00  88.00   1.00    1.00    --   95.80  81.00  23.78   25
 33  \w     65.00  90.00   1.00    1.00    --   95.80  77.00 150.00   25
 34  \w     65.00  91.00   1.00    1.00    --   95.80  77.00  90.00   26
 35  \w     76.00 168.00   1.00    1.00    --   95.80  45.00   0.00   92
 36  \w     65.00  91.00   1.00    1.00    --   95.80  77.00-120.00   26
 37  \w     65.00  90.00   1.00    1.00    --   95.80  77.00 120.00   25
 38  \w     63.00  88.00   1.00    1.00    --   95.80  82.00  60.00   25
 39  \w     65.00  90.00   1.00    1.00    --   95.80  77.00 -60.00   25
 40  \w     72.00 104.00   1.00    1.00    --   95.80  61.00-120.00   32
 41  \w     76.00 159.00   1.00    1.00    --   95.80  45.00-150.00   83
 42  \w     75.00 102.00   1.00    1.00    --   95.80  45.00  90.00   27
 43  \w     63.00  89.00   1.00    1.00    --   95.80  82.00 -60.00   26
 44  \w    160.00 185.00   1.00    1.00    --   95.80  82.00 -60.00   25
 45  \w     63.00  88.00   1.00    1.00    --   95.80  82.00   0.00   25
 46  \w     75.00 101.00   1.00    1.00    --   95.80  45.00 -30.00   26
 47  \w    121.00 178.00   1.00    1.00    --   95.80  45.00 -30.00   57
 48  \w     93.00 126.00   1.00    1.00    --   95.80 -77.00-180.00   33
 49  \w     71.00 114.00   1.00    1.00    --   95.80  61.00 120.00   43
 50  \w     71.00  96.00   1.00    1.00    --   95.80  61.00   0.00   25
 51  \w    119.00 149.00   1.00    1.00    --   95.80  77.00  60.00   30
 52  \w     63.00  88.00   1.00    1.00    --   95.80  82.00 -13.47   25
 53  \w     65.00  91.00   1.00    1.00    --   95.80  77.00 -30.00   26
 54  \w     64.00  90.00   1.00    1.00    --   95.80  82.00 -90.00   26
 55  \w     69.00  95.00   1.00    1.00    --   95.80  66.00 123.66   26
 56  \w    115.00 185.00   1.00    1.00    --   95.80  61.00 150.00   70
 57  \w     66.00  92.00   1.00    1.00    --   95.80  75.00  79.80   26
 58  \w     74.00 182.00   1.00    1.00    --   95.80  48.00 179.51  108
;
_diffrn_measurement_device 'four-circle diffractometer'
_diffrn_measurement_device_type 'XtaLAB AFC12 (RINC): Kappa dual home/near'
_diffrn_measurement_method '\w scans'
_diffrn_orient_matrix_type 'CrysAlisPro convention (1999,Acta A55,543-557)'
_diffrn_orient_matrix_UB_11 -0.0140449000
_diffrn_orient_matrix_UB_12 0.0342552000
_diffrn_orient_matrix_UB_13 -0.1562407000
_diffrn_orient_matrix_UB_21 0.0670122000
_diffrn_orient_matrix_UB_22 0.0338806000
_diffrn_orient_matrix_UB_23 0.1565555000
_diffrn_orient_matrix_UB_31 0.2142595000
_diffrn_orient_matrix_UB_32 -0.0083550000
_diffrn_orient_matrix_UB_33 -0.0054934000
_diffrn_radiation_monochromator graphite
_diffrn_radiation_probe x-ray
_diffrn_radiation_type CuK\a
_diffrn_radiation_wavelength 1.54184
_diffrn_reflns_av_R_equivalents 0.0478
_diffrn_reflns_av_unetI/netI 0.0214
_diffrn_reflns_Laue_measured_fraction_full 0.998
_diffrn_reflns_Laue_measured_fraction_max 0.998
_diffrn_reflns_limit_h_max 8
_diffrn_reflns_limit_h_min -8
_diffrn_reflns_limit_k_max 37
_diffrn_reflns_limit_k_min -37
_diffrn_reflns_limit_l_max 8
_diffrn_reflns_limit_l_min -8
_diffrn_reflns_number 32400
_diffrn_reflns_point_group_measured_fraction_full 0.998
_diffrn_reflns_point_group_measured_fraction_max 0.998
_diffrn_reflns_theta_full 67.059
_diffrn_reflns_theta_max 67.059
_diffrn_reflns_theta_min 5.617
_diffrn_source 'fine-focus sealed X-ray tube'
_diffrn_source_type 'Enhance (Cu) X-ray Source'
_exptl_absorpt_coefficient_mu 0.837
_exptl_absorpt_correction_T_max 1.00000
_exptl_absorpt_correction_T_min 0.40086
_exptl_absorpt_correction_type multi-scan
_exptl_absorpt_process_details
;
CrysAlisPro 1.171.39.32a (Rigaku Oxford Diffraction, 2017)
Empirical absorption correction using spherical harmonics,
 implemented in SCALE3 ABSPACK scaling algorithm.
;
_exptl_crystal_colour 'clear light colourless'
_exptl_crystal_colour_lustre clear
_exptl_crystal_colour_modifier light
_exptl_crystal_colour_primary colourless
_exptl_crystal_density_diffrn 1.356
_exptl_crystal_description block
_exptl_crystal_F_000 664
_exptl_crystal_size_max 0.39
_exptl_crystal_size_mid 0.32
_exptl_crystal_size_min 0.27
_refine_diff_density_max 0.247
_refine_diff_density_min -0.206
_refine_diff_density_rms 0.039
_refine_ls_extinction_method none
_refine_ls_goodness_of_fit_ref 1.045
_refine_ls_hydrogen_treatment constr
_refine_ls_matrix_type full
_refine_ls_number_parameters 211
_refine_ls_number_reflns 2759
_refine_ls_number_restraints 0
_refine_ls_restrained_S_all 1.045
_refine_ls_R_factor_all 0.0360
_refine_ls_R_factor_gt 0.0342
_refine_ls_shift/su_max 0.001
_refine_ls_shift/su_mean 0.000
_refine_ls_structure_factor_coef Fsqd
_refine_ls_weighting_details 'w=1/[\s^2^(Fo^2^)+(0.0314P)^2^+0.6661P] where P=(Fo^2^+2Fc^2^)/3'
_refine_ls_weighting_scheme calc
_refine_ls_wR_factor_gt 0.0809
_refine_ls_wR_factor_ref 0.0820
_reflns_Friedel_coverage 0.000
_reflns_number_gt 2599
_reflns_number_total 2759
_reflns_threshold_expression 'I > 2\s(I)'
_cod_data_source_file d3sc02485g2.cif
_cod_data_source_block exp_3132
_cod_depositor_comments 'Adding full bibliography for 1569539--1569545.cif.'
_cod_database_code 1569542
_shelx_shelxl_version_number 2017/1
_shelx_space_group_comment
;
The symmetry employed for this shelxl refinement is uniquely defined
by the following loop, which should always be used as a source of
symmetry information in preference to the above space-group names.
They are only intended as comments.
;
_shelx_estimated_absorpt_t_max 0.806
_shelx_estimated_absorpt_t_min 0.736
_reflns_odcompleteness_completeness 99.96
_reflns_odcompleteness_iscentric 1
_reflns_odcompleteness_theta 66.97
_olex2_refinement_description
;
1. Fixed Uiso
 At 1.2 times of:
  All C(H) groups, All C(H,H) groups
 At 1.5 times of:
  All C(H,H,H) groups
2.a Ternary CH refined with riding coordinates:
 C11(H11)
2.b Secondary CH2 refined with riding coordinates:
 C10(H10A,H10B)
2.c Aromatic/amide H refined with riding coordinates:
 C2(H2), C3(H3), C4(H4), C5(H5), C6(H6)
2.d Idealised Me refined as rotating group:
 C14(H14A,H14B,H14C), C15(H15A,H15B,H15C), C17(H17A,H17B,H17C)
;
_olex2_submission_special_instructions 'No special instructions were received'
_oxdiff_exptl_absorpt_empirical_details
;
Empirical correction (ABSPACK) includes:
- Absorption correction using spherical harmonics
- Frame scaling
;
_oxdiff_exptl_absorpt_empirical_full_max 1.895
_oxdiff_exptl_absorpt_empirical_full_min 0.484

loop_
_space_group_symop_operation_xyz
'x, y, z'
'-x+1/2, y+1/2, -z+1/2'
'-x, -y, -z'
'x-1/2, -y-1/2, z-1/2'

loop_
_atom_site_label
_atom_site_type_symbol
_atom_site_fract_x
_atom_site_fract_y
_atom_site_fract_z
_atom_site_U_iso_or_equiv
_atom_site_adp_type
_atom_site_occupancy
_atom_site_site_symmetry_order
_atom_site_calc_flag
_atom_site_refinement_flags_posn
_atom_site_refinement_flags_adp
_atom_site_refinement_flags_occupancy
_atom_site_disorder_assembly
_atom_site_disorder_group
O1 O 0.69207(13) 0.66071(3) 0.39317(12) 0.0239(2) Uani 1 1 d . . . . .
O2 O 0.49921(13) 0.71855(3) 0.44258(13) 0.0273(2) Uani 1 1 d . . . . .
O3 O 0.26394(14) 0.72717(3) 0.59298(14) 0.0332(2) Uani 1 1 d . . . . .
O4 O 0.78577(15) 0.61194(3) 0.97662(14) 0.0384(3) Uani 1 1 d . . . . .
O5 O 0.96952(13) 0.67077(3) 1.00712(13) 0.0324(2) Uani 1 1 d . . . . .
N1 N 0.38940(15) 0.63502(3) 0.63394(14) 0.0214(2) Uani 1 1 d . . . . .
C1 C 0.42274(18) 0.57739(4) 0.42334(19) 0.0250(3) Uani 1 1 d . . . . .
C2 C 0.2934(2) 0.54938(4) 0.4792(2) 0.0342(3) Uani 1 1 d . . . . .
H2 H 0.258499 0.553219 0.598666 0.041 Uiso 1 1 calc R . . . .
C3 C 0.2157(2) 0.51599(5) 0.3610(3) 0.0503(5) Uani 1 1 d . . . . .
H3 H 0.129087 0.496654 0.400564 0.060 Uiso 1 1 calc R . . . .
C4 C 0.2628(3) 0.51049(5) 0.1857(3) 0.0532(5) Uani 1 1 d . . . . .
H4 H 0.207819 0.487595 0.104701 0.064 Uiso 1 1 calc R . . . .
C5 C 0.3899(3) 0.53832(5) 0.1284(2) 0.0448(4) Uani 1 1 d . . . . .
H5 H 0.420706 0.534814 0.006931 0.054 Uiso 1 1 calc R . . . .
C6 C 0.4728(2) 0.57142(4) 0.2480(2) 0.0326(3) Uani 1 1 d . . . . .
H6 H 0.563551 0.589967 0.210120 0.039 Uiso 1 1 calc R . . . .
C7 C 0.49696(17) 0.61459(4) 0.54338(17) 0.0209(3) Uani 1 1 d . . . . .
C8 C 0.70025(17) 0.63322(4) 0.55945(17) 0.0209(3) Uani 1 1 d . . . . .
C9 C 0.71742(17) 0.66480(4) 0.72788(17) 0.0203(3) Uani 1 1 d . . . . .
C10 C 0.81012(18) 0.70364(4) 0.65840(18) 0.0242(3) Uani 1 1 d . . . . .
H10A H 0.786845 0.729821 0.726250 0.029 Uiso 1 1 calc R . . . .
H10B H 0.951926 0.699865 0.669516 0.029 Uiso 1 1 calc R . . . .
C11 C 0.69616(18) 0.70312(4) 0.45293(18) 0.0236(3) Uani 1 1 d . . . . .
H11 H 0.762247 0.721189 0.372051 0.028 Uiso 1 1 calc R . . . .
C12 C 0.49829(17) 0.67291(4) 0.72695(17) 0.0203(3) Uani 1 1 d . . . . .
C13 C 0.41266(18) 0.70905(4) 0.58662(18) 0.0227(3) Uani 1 1 d . . . . .
C14 C 0.4539(2) 0.68201(4) 0.92065(18) 0.0278(3) Uani 1 1 d . . . . .
H14A H 0.314390 0.688067 0.903363 0.042 Uiso 1 1 calc GR . . . .
H14B H 0.530129 0.706601 0.979349 0.042 Uiso 1 1 calc GR . . . .
H14C H 0.488646 0.657231 1.004360 0.042 Uiso 1 1 calc GR . . . .
C15 C 0.86685(19) 0.60218(4) 0.5712(2) 0.0300(3) Uani 1 1 d . . . . .
H15A H 0.853995 0.588143 0.446703 0.045 Uiso 1 1 calc GR . . . .
H15B H 0.863025 0.580833 0.669856 0.045 Uiso 1 1 calc GR . . . .
H15C H 0.991351 0.617469 0.604634 0.045 Uiso 1 1 calc GR . . . .
C16 C 0.82567(18) 0.64562(4) 0.91716(18) 0.0250(3) Uani 1 1 d . . . . .
C17 C 1.0859(2) 0.65484(6) 1.1882(2) 0.0455(4) Uani 1 1 d . . . . .
H17A H 1.128481 0.625802 1.170434 0.068 Uiso 1 1 calc GR . . . .
H17B H 1.007238 0.654930 1.284641 0.068 Uiso 1 1 calc GR . . . .
H17C H 1.200544 0.673042 1.231477 0.068 Uiso 1 1 calc GR . . . .

loop_
_atom_site_aniso_label
_atom_site_aniso_U_11
_atom_site_aniso_U_22
_atom_site_aniso_U_33
_atom_site_aniso_U_23
_atom_site_aniso_U_13
_atom_site_aniso_U_12
O1 0.0275(5) 0.0245(4) 0.0209(4) 0.0015(3) 0.0082(4) -0.0021(4)
O2 0.0261(5) 0.0289(5) 0.0258(5) 0.0074(4) 0.0041(4) 0.0053(4)
O3 0.0263(5) 0.0333(5) 0.0395(6) 0.0015(4) 0.0067(4) 0.0097(4)
O4 0.0390(6) 0.0396(6) 0.0333(5) 0.0147(4) 0.0015(4) -0.0015(4)
O5 0.0208(5) 0.0501(6) 0.0221(5) 0.0041(4) -0.0034(4) -0.0044(4)
N1 0.0183(5) 0.0220(5) 0.0232(5) 0.0006(4) 0.0032(4) -0.0018(4)
C1 0.0206(6) 0.0208(6) 0.0320(7) -0.0007(5) 0.0032(5) 0.0021(5)
C2 0.0291(7) 0.0255(7) 0.0507(9) -0.0056(6) 0.0147(6) -0.0026(6)
C3 0.0400(9) 0.0321(8) 0.0829(13) -0.0185(8) 0.0226(9) -0.0131(7)
C4 0.0457(10) 0.0387(9) 0.0724(12) -0.0289(9) 0.0082(9) -0.0083(7)
C5 0.0521(10) 0.0385(9) 0.0424(9) -0.0151(7) 0.0083(7) 0.0040(7)
C6 0.0366(8) 0.0266(7) 0.0345(7) -0.0035(6) 0.0079(6) 0.0011(6)
C7 0.0195(6) 0.0205(6) 0.0221(6) 0.0039(5) 0.0039(5) 0.0001(5)
C8 0.0196(6) 0.0219(6) 0.0217(6) 0.0026(5) 0.0055(5) -0.0002(5)
C9 0.0161(6) 0.0234(6) 0.0204(6) 0.0016(5) 0.0022(5) -0.0009(5)
C10 0.0199(6) 0.0260(6) 0.0260(7) 0.0009(5) 0.0036(5) -0.0049(5)
C11 0.0218(6) 0.0235(6) 0.0259(6) 0.0030(5) 0.0065(5) -0.0022(5)
C12 0.0169(6) 0.0224(6) 0.0208(6) -0.0004(5) 0.0029(5) -0.0011(5)
C13 0.0207(6) 0.0221(6) 0.0238(6) -0.0026(5) 0.0019(5) -0.0005(5)
C14 0.0256(7) 0.0356(7) 0.0231(6) -0.0016(5) 0.0076(5) 0.0004(5)
C15 0.0225(7) 0.0283(7) 0.0406(8) 0.0011(6) 0.0103(6) 0.0041(5)
C16 0.0176(6) 0.0341(7) 0.0228(6) 0.0036(5) 0.0038(5) 0.0029(5)
C17 0.0247(8) 0.0845(12) 0.0231(7) 0.0121(7) -0.0031(6) -0.0011(8)

loop_
_atom_type_symbol
_atom_type_description
_atom_type_scat_dispersion_real
_atom_type_scat_dispersion_imag
_atom_type_scat_source
C C 0.0181 0.0091 'International Tables Vol C Tables 4.2.6.8 and 6.1.1.4'
H H 0.0000 0.0000 'International Tables Vol C Tables 4.2.6.8 and 6.1.1.4'
N N 0.0311 0.0180 'International Tables Vol C Tables 4.2.6.8 and 6.1.1.4'
O O 0.0492 0.0322 'International Tables Vol C Tables 4.2.6.8 and 6.1.1.4'

loop_
_geom_angle_atom_site_label_1
_geom_angle_atom_site_label_2
_geom_angle_atom_site_label_3
_geom_angle
_geom_angle_site_symmetry_1
_geom_angle_site_symmetry_3
_geom_angle_publ_flag
C11 O1 C8 108.80(9) . . ?
C13 O2 C11 118.76(9) . . ?
C16 O5 C17 115.82(11) . . ?
C7 N1 C12 109.04(10) . . ?
C2 C1 C6 119.49(12) . . ?
C2 C1 C7 120.23(12) . . ?
C6 C1 C7 120.18(12) . . ?
C1 C2 H2 120.0 . . ?
C3 C2 C1 119.97(15) . . ?
C3 C2 H2 120.0 . . ?
C2 C3 H3 119.7 . . ?
C4 C3 C2 120.54(16) . . ?
C4 C3 H3 119.7 . . ?
C3 C4 H4 120.1 . . ?
C3 C4 C5 119.89(15) . . ?
C5 C4 H4 120.1 . . ?
C4 C5 H5 119.9 . . ?
C4 C5 C6 120.17(15) . . ?
C6 C5 H5 119.9 . . ?
C1 C6 H6 120.0 . . ?
C5 C6 C1 119.90(14) . . ?
C5 C6 H6 120.0 . . ?
N1 C7 C1 121.58(11) . . ?
N1 C7 C8 115.01(11) . . ?
C1 C7 C8 123.30(11) . . ?
O1 C8 C7 107.86(9) . . ?
O1 C8 C9 103.57(9) . . ?
O1 C8 C15 108.18(10) . . ?
C7 C8 C9 102.08(9) . . ?
C15 C8 C7 117.14(10) . . ?
C15 C8 C9 116.89(10) . . ?
C8 C9 C12 101.70(9) . . ?
C10 C9 C8 102.98(10) . . ?
C10 C9 C12 111.36(10) . . ?
C16 C9 C8 111.86(10) . . ?
C16 C9 C10 116.53(10) . . ?
C16 C9 C12 111.13(10) . . ?
C9 C10 H10A 112.2 . . ?
C9 C10 H10B 112.2 . . ?
H10A C10 H10B 109.8 . . ?
C11 C10 C9 97.97(10) . . ?
C11 C10 H10A 112.2 . . ?
C11 C10 H10B 112.2 . . ?
O1 C11 O2 110.55(10) . . ?
O1 C11 C10 106.11(10) . . ?
O1 C11 H11 110.2 . . ?
O2 C11 C10 109.45(10) . . ?
O2 C11 H11 110.2 . . ?
C10 C11 H11 110.2 . . ?
N1 C12 C9 106.04(9) . . ?
N1 C12 C13 102.52(9) . . ?
N1 C12 C14 111.50(10) . . ?
C13 C12 C9 111.08(10) . . ?
C14 C12 C9 116.01(10) . . ?
C14 C12 C13 108.84(10) . . ?
O2 C13 C12 118.92(10) . . ?
O3 C13 O2 118.38(11) . . ?
O3 C13 C12 122.50(12) . . ?
C12 C14 H14A 109.5 . . ?
C12 C14 H14B 109.5 . . ?
C12 C14 H14C 109.5 . . ?
H14A C14 H14B 109.5 . . ?
H14A C14 H14C 109.5 . . ?
H14B C14 H14C 109.5 . . ?
C8 C15 H15A 109.5 . . ?
C8 C15 H15B 109.5 . . ?
C8 C15 H15C 109.5 . . ?
H15A C15 H15B 109.5 . . ?
H15A C15 H15C 109.5 . . ?
H15B C15 H15C 109.5 . . ?
O4 C16 O5 124.73(12) . . ?
O4 C16 C9 123.91(12) . . ?
O5 C16 C9 111.36(11) . . ?
O5 C17 H17A 109.5 . . ?
O5 C17 H17B 109.5 . . ?
O5 C17 H17C 109.5 . . ?
H17A C17 H17B 109.5 . . ?
H17A C17 H17C 109.5 . . ?
H17B C17 H17C 109.5 . . ?

loop_
_geom_bond_atom_site_label_1
_geom_bond_atom_site_label_2
_geom_bond_distance
_geom_bond_site_symmetry_2
_geom_bond_publ_flag
O1 C8 1.4623(14) . ?
O1 C11 1.4013(15) . ?
O2 C11 1.4547(15) . ?
O2 C13 1.3467(16) . ?
O3 C13 1.2023(16) . ?
O4 C16 1.2007(16) . ?
O5 C16 1.3290(16) . ?
O5 C17 1.4530(16) . ?
N1 C7 1.2786(16) . ?
N1 C12 1.4899(15) . ?
C1 C2 1.3916(19) . ?
C1 C6 1.3927(19) . ?
C1 C7 1.4756(17) . ?
C2 H2 0.9500 . ?
C2 C3 1.382(2) . ?
C3 H3 0.9500 . ?
C3 C4 1.380(3) . ?
C4 H4 0.9500 . ?
C4 C5 1.381(3) . ?
C5 H5 0.9500 . ?
C5 C6 1.389(2) . ?
C6 H6 0.9500 . ?
C7 C8 1.5262(17) . ?
C8 C9 1.5461(17) . ?
C8 C15 1.5144(17) . ?
C9 C10 1.5232(17) . ?
C9 C12 1.5619(17) . ?
C9 C16 1.5178(16) . ?
C10 H10A 0.9900 . ?
C10 H10B 0.9900 . ?
C10 C11 1.5037(17) . ?
C11 H11 1.0000 . ?
C12 C13 1.5457(16) . ?
C12 C14 1.5171(17) . ?
C14 H14A 0.9800 . ?
C14 H14B 0.9800 . ?
C14 H14C 0.9800 . ?
C15 H15A 0.9800 . ?
C15 H15B 0.9800 . ?
C15 H15C 0.9800 . ?
C17 H17A 0.9800 . ?
C17 H17B 0.9800 . ?
C17 H17C 0.9800 . ?
